data_7213524
loop_
_publ_author_name
'Bernhardt, Paul V.'
'Koch, Rainer'
'Moloney, Daniel W. J.'
'Shtaiwi, Majed'
'Wentrup, Curt'

_publ_section_title
;
 Twisting and planarization in push--pull ethylenesElectronic
 supplementary information (ESI) available: tables of X-ray
 crystallographic bond lengths and angles of compounds 8--19 (including
 selected torsional angles and hydrogen bonds), X-ray crystal structures
 of compounds 10, 11, 13, 16, and 18 (Figs. S1--S5) and packing diagrams
 for 17&#x00B7;H2O and 19&#x00B7;H2O (Figs. S6--S7). See
 http://www.rsc.org/suppdata/p2/b1/b109624a/
;
_journal_issue 3
_journal_name_full 'Journal of the Chemical Society, Perkin Transactions 2'
_journal_page_first 515
_journal_paper_doi 10.1039/b109624a
_journal_year 2002
_chemical_formula_moiety 'C9 H14 N2 O4'
_chemical_formula_sum 'C9 H14 N2 O4'
_chemical_formula_weight 214.22
_chemical_name_systematic
;
?
;
_space_group_IT_number 15
_symmetry_cell_setting monoclinic
_symmetry_space_group_name_Hall '-I 2ya'
_symmetry_space_group_name_H-M 'I 1 2/a 1'
_atom_sites_solution_hydrogens geom
_atom_sites_solution_primary direct
_atom_sites_solution_secondary difmap
_audit_conform_dict_location ftp://ftp.iucr.org/cifdics/cif_core.dic
_audit_conform_dict_name cif_core.dic
_audit_conform_dict_version 2.1
_audit_creation_date 2001-08-06T14:04:58-00:00
_audit_creation_method 'WinGX routine CIF_UPDATE'
_cell_angle_alpha 90
_cell_angle_beta 90.46(2)
_cell_angle_gamma 90
_cell_formula_units_Z 8
_cell_length_a 16.913(5)
_cell_length_b 6.379(2)
_cell_length_c 19.750(6)
_cell_measurement_reflns_used 0
_cell_measurement_temperature 297(2)
_cell_measurement_theta_max 0
_cell_measurement_theta_min 0
_cell_volume 2130.7(11)
_computing_cell_refinement 'CAD4 Express (Enraf Nonius, 1994)'
_computing_data_collection 'CAD4 Express (Enraf Nonius, 1994)'
_computing_data_reduction 'XCAD4 (Harms & Wocadlo, 1995)'
_computing_molecular_graphics 'Ortep-3 for Windows (Farrugia, 1997)'
_computing_publication_material 'WinGX publication routines (Farrugia, 1999)'
_computing_structure_refinement 'SHELXL-97 (Sheldrick, 1997)'
_diffrn_ambient_temperature 297(2)
_diffrn_measured_fraction_theta_full 0.999
_diffrn_measured_fraction_theta_max 0.999
_diffrn_radiation_monochromator graphite
_diffrn_radiation_type MoK\a
_diffrn_radiation_wavelength 0.71073
_diffrn_reflns_av_R_equivalents 0.0121
_diffrn_reflns_av_unetI/netI 0.0385
_diffrn_reflns_limit_h_max 20
_diffrn_reflns_limit_h_min -15
_diffrn_reflns_limit_k_max 7
_diffrn_reflns_limit_k_min 0
_diffrn_reflns_limit_l_max 23
_diffrn_reflns_limit_l_min -15
_diffrn_reflns_number 1921
_diffrn_reflns_theta_full 24.97
_diffrn_reflns_theta_max 24.97
_diffrn_reflns_theta_min 2.06
_exptl_absorpt_coefficient_mu 0.106
_exptl_absorpt_correction_T_max 0.9792
_exptl_absorpt_correction_T_min 0.9491
_exptl_absorpt_correction_type psi-scan
_exptl_absorpt_process_details
;
?
;
_exptl_crystal_colour colourless
_exptl_crystal_density_diffrn 1.336
_exptl_crystal_density_method 'not measured'
_exptl_crystal_description prism
_exptl_crystal_F_000 912
_exptl_crystal_size_max 0.5
_exptl_crystal_size_mid 0.5
_exptl_crystal_size_min 0.2
_refine_diff_density_max 0.275
_refine_diff_density_min -0.185
_refine_diff_density_rms 0.041
_refine_ls_extinction_coef 0.0010(7)
_refine_ls_extinction_expression Fc^*^=kFc[1+0.001xFc^2^\l^3^/sin(2\q)]^-1/4^
_refine_ls_extinction_method SHELXL
_refine_ls_goodness_of_fit_ref 1.019
_refine_ls_hydrogen_treatment mixed
_refine_ls_matrix_type full
_refine_ls_number_parameters 145
_refine_ls_number_reflns 1878
_refine_ls_number_restraints 0
_refine_ls_restrained_S_all 1.019
_refine_ls_R_factor_all 0.0898
_refine_ls_R_factor_gt 0.0472
_refine_ls_shift/su_max 0
_refine_ls_shift/su_mean 0
_refine_ls_structure_factor_coef Fsqd
_refine_ls_weighting_details 'calc w=1/[\s^2^(Fo^2^)+(0.0617P)^2^+2.0327P] where P=(Fo^2^+2Fc^2^)/3'
_refine_ls_weighting_scheme calc
_refine_ls_wR_factor_gt 0.1191
_refine_ls_wR_factor_ref 0.1402
_reflns_number_gt 1184
_reflns_number_total 1878
_reflns_threshold_expression >2sigma(I)
_cod_data_source_file b109624asup1.cif
_cod_data_source_block cw3170a
_cod_original_sg_symbol_H-M 'I 2/a'
_cod_database_code 7213524
_exptl_absorpt_factor_mur 0.021
_exptl_absorpt_correction_t_ave 0.9448

loop_
_symmetry_equiv_pos_as_xyz
'x, y, z'
'-x+1/2, y, -z'
'x+1/2, y+1/2, z+1/2'
'-x+1, y+1/2, -z+1/2'
'-x, -y, -z'
'x-1/2, -y, z'
'-x+1/2, -y+1/2, -z+1/2'
'x, -y+1/2, z+1/2'

loop_
_atom_site_label
_atom_site_type_symbol
_atom_site_fract_x
_atom_site_fract_y
_atom_site_fract_z
_atom_site_U_iso_or_equiv
_atom_site_adp_type
_atom_site_occupancy
_atom_site_symmetry_multiplicity
_atom_site_calc_flag
_atom_site_refinement_flags
O1 O 0.18011(10) 0.2306(3) 0.08050(9) 0.0498(6) Uani 1 1 d .
O4 O -0.02038(10) 0.0030(3) 0.15259(10) 0.0538(6) Uani 1 1 d .
O3 O 0.04603(10) 0.1525(3) 0.07054(9) 0.0483(5) Uani 1 1 d .
O6 O 0.24690(11) 0.1680(3) 0.17395(10) 0.0555(6) Uani 1 1 d .
C4 C 0.04515(16) 0.0474(4) 0.13066(13) 0.0417(7) Uani 1 1 d .
N1 N 0.16618(14) -0.0350(4) 0.27772(12) 0.0472(6) Uani 1 1 d .
N2 N 0.08463(14) -0.2838(4) 0.23305(13) 0.0471(6) Uani 1 1 d .
C6 C 0.18597(16) 0.1357(4) 0.14226(13) 0.0428(7) Uani 1 1 d .
C5 C 0.11948(14) 0.0155(4) 0.16356(12) 0.0389(6) Uani 1 1 d .
C2 C 0.11907(16) 0.1599(5) 0.03454(14) 0.0484(7) Uani 1 1 d .
C7 C 0.12303(15) -0.1023(4) 0.22595(13) 0.0393(6) Uani 1 1 d .
C8 C 0.18151(19) -0.1531(5) 0.33879(14) 0.0593(8) Uani 1 1 d .
H8A H 0.2145 -0.0723 0.3687 0.089 Uiso 1 1 calc R
H8B H 0.2078 -0.2817 0.3276 0.089 Uiso 1 1 calc R
H8C H 0.1324 -0.1838 0.3607 0.089 Uiso 1 1 calc R
C21 C 0.13918(17) -0.0505(5) 0.00517(15) 0.0592(9) Uani 1 1 d .
H21A H 0.1882 -0.0411 -0.0187 0.089 Uiso 1 1 calc R
H21B H 0.098 -0.0935 -0.0255 0.089 Uiso 1 1 calc R
H21C H 0.1442 -0.1515 0.041 0.089 Uiso 1 1 calc R
C22 C 0.1102(2) 0.3270(6) -0.01827(17) 0.0755(11) Uani 1 1 d .
H22A H 0.1581 0.3372 -0.0438 0.113 Uiso 1 1 calc R
H22B H 0.0997 0.4589 0.0032 0.113 Uiso 1 1 calc R
H22C H 0.0671 0.2919 -0.0481 0.113 Uiso 1 1 calc R
C9 C 0.0490(2) -0.4066(5) 0.17907(16) 0.0637(9) Uani 1 1 d .
H9A H 0.0253 -0.5303 0.1978 0.096 Uiso 1 1 calc R
H9B H 0.0889 -0.4461 0.1472 0.096 Uiso 1 1 calc R
H9C H 0.0091 -0.3246 0.1565 0.096 Uiso 1 1 calc R
H1 H 0.1909(17) 0.081(5) 0.2712(14) 0.049(9) Uiso 1 1 d .
H2 H 0.0820(15) -0.326(4) 0.2709(14) 0.040(8) Uiso 1 1 d .

loop_
_atom_site_aniso_label
_atom_site_aniso_U_11
_atom_site_aniso_U_22
_atom_site_aniso_U_33
_atom_site_aniso_U_23
_atom_site_aniso_U_13
_atom_site_aniso_U_12
O1 0.0544(12) 0.0548(12) 0.0402(10) 0.0043(9) -0.0040(8) -0.0179(10)
O4 0.0381(10) 0.0689(14) 0.0546(12) -0.0087(10) 0.0072(9) -0.0016(10)
O3 0.0425(11) 0.0566(13) 0.0459(11) 0.0019(10) -0.0020(8) 0.0042(9)
O6 0.0497(12) 0.0663(14) 0.0503(12) -0.0012(10) -0.0097(9) -0.0206(10)
C4 0.0431(15) 0.0433(16) 0.0387(14) -0.0069(13) 0.0010(12) -0.0005(13)
N1 0.0540(15) 0.0444(15) 0.0430(13) 0.0018(12) -0.0061(11) -0.0097(12)
N2 0.0610(16) 0.0418(15) 0.0386(14) -0.0037(12) 0.0011(12) -0.0101(12)
C6 0.0486(16) 0.0406(16) 0.0391(15) -0.0061(12) -0.0024(12) -0.0075(13)
C5 0.0383(14) 0.0396(15) 0.0387(14) -0.0033(12) -0.0007(11) -0.0050(12)
C2 0.0471(16) 0.0573(19) 0.0407(15) -0.0001(14) -0.0044(12) -0.0070(14)
C7 0.0386(14) 0.0362(15) 0.0430(15) -0.0075(12) 0.0031(12) -0.0023(12)
C8 0.071(2) 0.058(2) 0.0485(18) 0.0053(15) -0.0122(15) -0.0009(16)
C21 0.0504(18) 0.076(2) 0.0510(18) -0.0150(17) -0.0005(14) -0.0049(16)
C22 0.082(2) 0.085(3) 0.059(2) 0.023(2) -0.0088(18) -0.013(2)
C9 0.086(2) 0.0455(18) 0.060(2) -0.0108(16) 0.0019(17) -0.0200(17)

loop_
_atom_type_symbol
_atom_type_description
_atom_type_scat_dispersion_real
_atom_type_scat_dispersion_imag
_atom_type_scat_source
C C 0.0033 0.0016 'International Tables Vol C Tables 4.2.6.8 and 6.1.1.4'
H H 0 0 'International Tables Vol C Tables 4.2.6.8 and 6.1.1.4'
N N 0.0061 0.0033 'International Tables Vol C Tables 4.2.6.8 and 6.1.1.4'
O O 0.0106 0.006 'International Tables Vol C Tables 4.2.6.8 and 6.1.1.4'

loop_
_geom_angle_atom_site_label_1
_geom_angle_atom_site_label_2
_geom_angle_atom_site_label_3
_geom_angle
C6 O1 C2 118.1(2)
C4 O3 C2 117.6(2)
O4 C4 O3 115.9(2)
O4 C4 C5 127.0(3)
O3 C4 C5 116.8(2)
C7 N1 C8 124.8(3)
C7 N2 C9 126.2(3)
O6 C6 O1 116.0(2)
O6 C6 C5 127.2(3)
O1 C6 C5 116.7(2)
C4 C5 C6 118.9(2)
C4 C5 C7 119.6(2)
C6 C5 C7 120.2(2)
O3 C2 O1 108.3(2)
O3 C2 C22 106.7(2)
O1 C2 C22 106.4(2)
O3 C2 C21 111.2(2)
O1 C2 C21 111.1(2)
C22 C2 C21 112.9(3)
N1 C7 N2 117.8(3)
N1 C7 C5 120.6(2)
N2 C7 C5 121.6(2)

loop_
_geom_bond_atom_site_label_1
_geom_bond_atom_site_label_2
_geom_bond_distance
O1 C6 1.365(3)
O1 C2 1.442(3)
O4 C4 1.226(3)
O3 C4 1.364(3)
O3 C2 1.431(3)
O6 C6 1.219(3)
C4 C5 1.425(4)
N1 C7 1.323(3)
N1 C8 1.444(4)
N2 C7 1.336(3)
N2 C9 1.450(4)
C6 C5 1.427(4)
C5 C7 1.444(4)
C2 C22 1.498(4)
C2 C21 1.502(4)

loop_
_geom_torsion_atom_site_label_1
_geom_torsion_atom_site_label_2
_geom_torsion_atom_site_label_3
_geom_torsion_atom_site_label_4
_geom_torsion
C2 O3 C4 O4 -164.1(2)
C2 O3 C4 C5 20.5(3)
C2 O1 C6 O6 165.6(2)
C2 O1 C6 C5 -16.3(4)
O4 C4 C5 C6 -159.3(3)
O3 C4 C5 C6 15.5(4)
O4 C4 C5 C7 7.9(4)
O3 C4 C5 C7 -177.4(2)
O6 C6 C5 C4 160.4(3)
O1 C6 C5 C4 -17.5(4)
O6 C6 C5 C7 -6.6(4)
O1 C6 C5 C7 175.5(2)
C4 O3 C2 O1 -51.2(3)
C4 O3 C2 C22 -165.4(2)
C4 O3 C2 C21 71.1(3)
C6 O1 C2 O3 49.0(3)
C6 O1 C2 C22 163.4(3)
C6 O1 C2 C21 -73.4(3)
C8 N1 C7 N2 6.7(4)
C8 N1 C7 C5 -171.9(3)
C9 N2 C7 N1 -165.6(3)
C9 N2 C7 C5 12.9(4)
C4 C5 C7 N1 -135.5(3)
C6 C5 C7 N1 31.5(4)
C4 C5 C7 N2 46.0(4)
C6 C5 C7 N2 -147.1(3)
